data_1515959
loop_
_publ_author_name
'Howard-Jones, Annaleise R'
'Adam, Virgile'
'Cowley, Andrew'
'Baldwin, Jack E.'
'Bourgeois, Dominique'

_publ_section_title
;
 Cryophotolysis of a caged oxygen compound for use in low temperature
 biological studies.
;
_journal_issue 8
_journal_name_full
'Photochemical &amp; photobiological sciences : Official journal of the European Photochemistry Association and the European Society for Photobiology'
_journal_page_first 1150
_journal_page_last 1156
_journal_paper_doi 10.1039/b821516b
_journal_volume 8
_journal_year 2009
_chemical_compound_source
;
synthesis as described
;
_chemical_formula_moiety ' C40 H33 Co2 N8 O3, 3(N O3), 1.5(H2 O), C2 H6 O '
_chemical_formula_sum 'C42 H42 Co2 N11 O14.5'
_chemical_formula_weight 1050.73
_chemical_name_systematic
;
?
;
_space_group_IT_number 2
_symmetry_cell_setting triclinic
_symmetry_space_group_name_Hall '-P 1'
_symmetry_space_group_name_H-M 'P -1'
_atom_sites_solution_hydrogens geom
_atom_sites_solution_primary direct
_atom_sites_solution_secondary difmap
_cell_angle_alpha 81.9962(8)
_cell_angle_beta 71.1326(8)
_cell_angle_gamma 88.4819(11)
_cell_formula_units_Z 2
_cell_length_a 11.9774(2)
_cell_length_b 13.4851(3)
_cell_length_c 14.5529(3)
_cell_measurement_reflns_used 21797
_cell_measurement_temperature 150
_cell_measurement_theta_max 28
_cell_measurement_theta_min 5
_cell_volume 2202.14(8)
_computing_cell_refinement
;
KappaCCD software 'DENZO' (Otwinowski & Minor, 1996)
;
_computing_data_collection
;
KappaCCD software 'Collect' (Nonius, 2000)
;
_computing_data_reduction
;
KappaCCD software 'DENZO' (Otwinowski & Minor, 1996)
;
_computing_publication_material
;
CRYSTALS (Watkin et al, 2001)
;
_computing_structure_refinement
;
CRYSTALS (Watkin et al, 2001)
;
_computing_structure_solution 'SIR92 (Giacovazzo et al, 1992)'
_diffrn_ambient_temperature 150
_diffrn_measured_fraction_theta_full 0.996
_diffrn_measured_fraction_theta_max 0.974
_diffrn_measurement_device_type
;
Nonius KappaCCD
;
_diffrn_measurement_method \w
_diffrn_radiation_monochromator graphite
_diffrn_radiation_type 'Mo K\a'
_diffrn_radiation_wavelength 0.71073
_diffrn_reflns_av_R_equivalents 0.028
_diffrn_reflns_limit_h_max 15
_diffrn_reflns_limit_h_min -14
_diffrn_reflns_limit_k_max 17
_diffrn_reflns_limit_k_min -17
_diffrn_reflns_limit_l_max 18
_diffrn_reflns_limit_l_min -18
_diffrn_reflns_number 21797
_diffrn_reflns_theta_full 25.000
_diffrn_reflns_theta_max 27.465
_diffrn_reflns_theta_min 5.097
_diffrn_standards_decay_% 0.00
_diffrn_standards_interval_count 0
_diffrn_standards_interval_time 0
_diffrn_standards_number 0
_exptl_absorpt_coefficient_mu 0.837
_exptl_absorpt_correction_T_max 0.86
_exptl_absorpt_correction_T_min 0.77
_exptl_absorpt_correction_type multi-scan
_exptl_absorpt_process_details
;
Denzo/Scalepack (Otwinowski & Minor, 1996)
;
_exptl_crystal_colour ' black '
_exptl_crystal_density_diffrn 1.585
_exptl_crystal_description ' block '
_exptl_crystal_F_000 1082
_exptl_crystal_size_max 0.32
_exptl_crystal_size_mid 0.22
_exptl_crystal_size_min 0.18
_refine_diff_density_max 1.11
_refine_diff_density_min -0.65
_refine_ls_extinction_method None
_refine_ls_goodness_of_fit_ref 1.1213
_refine_ls_hydrogen_treatment mixed
_refine_ls_matrix_type full
_refine_ls_number_parameters 618
_refine_ls_number_reflns 6939
_refine_ls_number_restraints 30
_refine_ls_R_factor_all 0.0656
_refine_ls_R_factor_gt 0.0432
_refine_ls_shift/su_max 0.023850
_refine_ls_structure_factor_coef F
_refine_ls_weighting_details
;
Method, part 1, Chebychev polynomial, (Watkin, 1994, Prince, 1982)
[weight] = 1.0/[A~0~*T~0~(x)+A~1~*T~1~(x) ... +A~n-1~]*T~n-1~(x)]
where A~i~ are the Chebychev coefficients listed below and x= Fcalc/Fmax
Method = Robust Weighting (Prince, 1982)
W = [weight] * [1-(deltaF/6*sigmaF)^2^]^2^
A~i~ are:
1.23 0.641 0.814
;
_refine_ls_weighting_scheme calc
_refine_ls_wR_factor_all 0.0597
_refine_ls_wR_factor_gt 0.0522
_refine_ls_wR_factor_ref 0.0522
_reflns_limit_h_max 15
_reflns_limit_h_min -14
_reflns_limit_k_max 17
_reflns_limit_k_min -17
_reflns_limit_l_max 18
_reflns_limit_l_min 0
_reflns_number_gt 6939
_reflns_number_total 9758
_reflns_threshold_expression I>3.00u(I)
_cod_data_source_file b821516b.txt
_cod_data_source_block arc940
_cod_depositor_comments
;
The following automatic conversions were performed:
'_atom_site_refinement_disorder_assembly' tag replaced with
'_atom_site_disorder_assembly'.

'_atom_site_refinement_disorder_group'
tag replaced with '_atom_site_disorder_group'.

Automatic conversion script
Id: cif_correct_tags 1440 2010-10-19 06:21:57Z saulius 

The following automatic conversions were performed:

'_symmetry_cell_setting' value 'Triclinic' changed to 'triclinic'
according to
/usr/data/users/saulius/automatic-downloads/retrospective/RSC/lib/dictionaries/cif_core.dic
dictionary named 'cif_core.dic' version 2.4.2 from 2011-04-26.

Automatic conversion script
Id: cif_fix_values 2281 2013-09-26 08:29:07Z andrius 
;
_cod_original_sg_symbol_H-M 'P -1 '
_cod_original_formula_sum ' C42 H42 Co2 N11 O14.50 '
_cod_database_code 1515959

loop_
_symmetry_equiv_pos_as_xyz
x,y,z
-x,-y,-z

loop_
_atom_site_label
_atom_site_type_symbol
_atom_site_fract_x
_atom_site_fract_y
_atom_site_fract_z
_atom_site_U_iso_or_equiv
_atom_site_occupancy
_atom_site_adp_type
_atom_site_refinement_flags_posn
_atom_site_disorder_assembly
_atom_site_disorder_group
Co1 Co 0.23890(3) 0.34966(3) 0.20012(3) 0.0197 1.0000 Uani . . .
Co2 Co 0.31433(3) 0.22926(3) 0.38149(3) 0.0191 1.0000 Uani . . .
N1 N 0.1943(2) 0.47225(16) 0.25769(17) 0.0216 1.0000 Uani . . .
C1 C 0.1316(3) 0.4793(2) 0.3513(2) 0.0253 1.0000 Uani . . .
C2 C 0.1200(3) 0.5695(2) 0.3885(2) 0.0308 1.0000 Uani . . .
C3 C 0.1776(3) 0.6544(2) 0.3285(2) 0.0326 1.0000 Uani . . .
C4 C 0.2397(3) 0.6479(2) 0.2311(2) 0.0337 1.0000 Uani . . .
C5 C 0.2444(3) 0.5558(2) 0.1976(2) 0.0260 1.0000 Uani . . .
C6 C 0.2961(3) 0.5404(2) 0.0945(2) 0.0257 1.0000 Uani . . .
C7 C 0.3344(3) 0.6182(2) 0.0175(2) 0.0310 1.0000 Uani . . .
C8 C 0.3688(3) 0.5965(2) -0.0776(2) 0.0313 1.0000 Uani . . .
C9 C 0.3661(3) 0.4981(3) -0.0934(2) 0.0340 1.0000 Uani . . .
C10 C 0.3283(3) 0.4234(2) -0.0138(2) 0.0304 1.0000 Uani . . .
N2 N 0.2926(2) 0.44368(18) 0.07918(17) 0.0244 1.0000 Uani . . .
N3 N 0.2859(2) 0.23581(17) 0.12904(17) 0.0230 1.0000 Uani . . .
C11 C 0.3975(3) 0.2070(2) 0.0910(2) 0.0268 1.0000 Uani . . .
C12 C 0.4266(3) 0.1356(2) 0.0274(2) 0.0311 1.0000 Uani . . .
C13 C 0.3383(3) 0.0933(2) 0.0025(2) 0.0355 1.0000 Uani . . .
C14 C 0.2230(3) 0.1216(2) 0.0434(2) 0.0331 1.0000 Uani . . .
C15 C 0.1987(3) 0.1936(2) 0.1065(2) 0.0258 1.0000 Uani . . .
C16 C 0.0811(3) 0.2336(2) 0.1497(2) 0.0261 1.0000 Uani . . .
C17 C -0.0237(3) 0.1908(3) 0.1503(2) 0.0358 1.0000 Uani . . .
C18 C -0.1297(3) 0.2383(3) 0.1903(3) 0.0426 1.0000 Uani . . .
C19 C -0.1272(3) 0.3267(3) 0.2265(3) 0.0404 1.0000 Uani . . .
C20 C -0.0206(3) 0.3645(3) 0.2262(2) 0.0324 1.0000 Uani . . .
N4 N 0.0820(2) 0.31927(18) 0.18903(17) 0.0250 1.0000 Uani . . .
N5 N 0.3258(2) 0.10159(16) 0.33181(16) 0.0207 1.0000 Uani . . .
C21 C 0.2489(2) 0.0613(2) 0.2977(2) 0.0239 1.0000 Uani . . .
C22 C 0.2736(3) -0.0241(2) 0.2522(2) 0.0281 1.0000 Uani . . .
C23 C 0.3828(3) -0.0679(2) 0.2394(2) 0.0318 1.0000 Uani . . .
C24 C 0.4625(3) -0.0273(2) 0.2754(2) 0.0306 1.0000 Uani . . .
C25 C 0.4316(2) 0.0572(2) 0.3223(2) 0.0235 1.0000 Uani . . .
C26 C 0.5023(2) 0.1023(2) 0.3716(2) 0.0248 1.0000 Uani . . .
C27 C 0.6111(3) 0.0680(2) 0.3753(3) 0.0337 1.0000 Uani . . .
C28 C 0.6643(3) 0.1112(3) 0.4321(3) 0.0376 1.0000 Uani . . .
C29 C 0.6062(3) 0.1849(2) 0.4859(3) 0.0360 1.0000 Uani . . .
C30 C 0.4993(3) 0.2177(2) 0.4775(2) 0.0292 1.0000 Uani . . .
N6 N 0.4487(2) 0.17877(17) 0.41944(17) 0.0237 1.0000 Uani . . .
N7 N 0.3126(2) 0.35203(17) 0.43700(17) 0.0231 1.0000 Uani . . .
C31 C 0.3841(3) 0.4330(2) 0.3949(2) 0.0286 1.0000 Uani . . .
C32 C 0.3780(3) 0.5173(2) 0.4407(3) 0.0367 1.0000 Uani . . .
C33 C 0.2944(4) 0.5187(3) 0.5314(3) 0.0417 1.0000 Uani . . .
C34 C 0.2221(3) 0.4362(2) 0.5767(2) 0.0356 1.0000 Uani . . .
C35 C 0.2346(3) 0.3525(2) 0.5282(2) 0.0242 1.0000 Uani . . .
C36 C 0.1689(2) 0.2575(2) 0.5710(2) 0.0237 1.0000 Uani . . .
C37 C 0.0899(3) 0.2403(2) 0.6656(2) 0.0302 1.0000 Uani . . .
C38 C 0.0345(3) 0.1468(3) 0.6992(2) 0.0337 1.0000 Uani . . .
C39 C 0.0590(3) 0.0745(2) 0.6379(2) 0.0310 1.0000 Uani . . .
C40 C 0.1393(2) 0.0961(2) 0.5445(2) 0.0242 1.0000 Uani . . .
N8 N 0.1946(2) 0.18558(17) 0.51141(17) 0.0215 1.0000 Uani . . .
O1 O 0.38422(17) 0.36783(14) 0.21676(14) 0.0241 1.0000 Uani . . .
O2 O 0.42325(17) 0.27929(14) 0.26007(14) 0.0228 1.0000 Uani . . .
O3 O 0.19559(19) 0.27301(15) 0.32600(15) 0.0219 1.0000 Uani . . .
N9 N -0.0780(2) 0.19504(18) 0.46360(18) 0.0251 1.0000 Uani . . .
O4 O -0.0182(2) 0.1508(2) 0.39484(19) 0.0488 1.0000 Uani . . .
O5 O -0.0594(4) 0.2855(2) 0.4565(2) 0.0841 1.0000 Uani . . .
O6 O -0.1524(2) 0.15030(19) 0.53642(17) 0.0381 1.0000 Uani . . .
N10 N 0.3880(8) 0.3028(5) -0.2520(5) 0.0480(19) 0.5000 Uiso D 1 -1
O7 O 0.3801(5) 0.3931(5) -0.2850(5) 0.0547(14) 0.5000 Uiso D 1 -1
O8 O 0.3025(7) 0.2732(6) -0.1749(5) 0.0709(18) 0.5000 Uiso D 1 -1
O9 O 0.4648(9) 0.2601(7) -0.3119(7) 0.096(3) 0.5000 Uiso D 1 -1
N11 N 0.2399(6) -0.1255(5) -0.0146(6) 0.0384(15) 0.5000 Uiso D 1 -1
O10 O 0.2284(6) -0.1486(4) 0.0779(5) 0.0450(14) 0.5000 Uiso D 1 -1
O11 O 0.3268(5) -0.1520(4) -0.0799(4) 0.0399(11) 0.5000 Uiso D 1 -1
O12 O 0.1599(4) -0.0768(4) -0.0367(4) 0.0398(11) 0.5000 Uiso D 1 -1
N12 N -0.4280(8) -0.3008(6) 0.2520(5) 0.049(2) 0.5000 Uiso D 1 -1
O13 O -0.3749(9) -0.3462(9) 0.3071(8) 0.103(3) 0.5000 Uiso D 1 -1
O14 O -0.3680(7) -0.2617(6) 0.1715(6) 0.076(2) 0.5000 Uiso D 1 -1
O15 O -0.5229(8) -0.2743(7) 0.2946(6) 0.087(2) 0.5000 Uiso D 1 -1
N13 N -0.2189(5) 0.1292(5) -0.0227(6) 0.0361(15) 0.5000 Uiso D 1 -1
O16 O -0.2751(6) 0.1509(4) -0.0791(4) 0.0463(14) 0.5000 Uiso D 1 -1
O17 O -0.2699(7) 0.1351(6) 0.0633(6) 0.0629(17) 0.5000 Uiso D 1 -1
O18 O -0.1157(7) 0.0972(6) -0.0500(6) 0.0754(19) 0.5000 Uiso D 1 -1
O19 O 0.2431(6) 0.0672(6) -0.2071(5) 0.0573(17) 0.5000 Uiso . 1 -1
O20 O -0.0536(6) -0.0286(5) 0.0891(5) 0.0647(16) 0.5000 Uiso . 1 -1
O21 O -0.2647(6) -0.1028(6) 0.2317(6) 0.0588(18) 0.5000 Uiso . 1 -1
O22 O 0.1272(8) 0.4265(7) -0.1895(6) 0.058(3) 0.5000 Uiso D 1 -1
C41 C 0.0552(9) 0.4067(9) -0.0916(7) 0.073(3) 0.5000 Uiso D 1 -1
C42 C -0.0443(9) 0.3680(8) -0.0716(7) 0.062(2) 0.5000 Uiso D 1 -1
O23 O -0.1414(7) -0.4046(6) 0.1891(6) 0.048(2) 0.5000 Uiso D 1 -1
C43 C -0.0876(8) -0.3493(7) 0.0965(6) 0.056(2) 0.5000 Uiso D 1 -1
C44 C 0.0232(10) -0.3135(10) 0.0793(9) 0.075(3) 0.5000 Uiso D 1 -1
H1 H 0.137(4) 0.256(3) 0.350(3) 0.034(11) 1.0000 Uiso . . .
H2 H 0.2598 0.1251 -0.1980 0.0688 0.5000 Uiso . 1 -1
H3 H 0.2182 0.0241 -0.1561 0.0688 0.5000 Uiso . 1 -1
H4 H 0.0125 -0.0435 0.0501 0.0776 0.5000 Uiso . 1 -1
H5 H -0.0729 0.0106 0.0459 0.0776 0.5000 Uiso . 1 -1
H6 H -0.2007 -0.0803 0.1884 0.0706 0.5000 Uiso . 1 -1
H7 H -0.2953 -0.1498 0.2139 0.0706 0.5000 Uiso . 1 -1
H8 H 0.1778 0.3823 -0.1853 0.0697 0.5000 Uiso . 1 -1
H9 H -0.2093 -0.3876 0.2234 0.0571 0.5000 Uiso . 1 -1
H11 H 0.0923 0.4178 0.3954 0.0295 1.0000 Uiso . . .
H21 H 0.0705 0.5734 0.4578 0.0361 1.0000 Uiso . . .
H31 H 0.1745 0.7192 0.3551 0.0392 1.0000 Uiso . . .
H41 H 0.2804 0.7084 0.1858 0.0398 1.0000 Uiso . . .
H71 H 0.3369 0.6888 0.0307 0.0352 1.0000 Uiso . . .
H81 H 0.3953 0.6514 -0.1342 0.0350 1.0000 Uiso . . .
H91 H 0.3912 0.4808 -0.1617 0.0396 1.0000 Uiso . . .
H101 H 0.3276 0.3522 -0.0258 0.0352 1.0000 Uiso . . .
H111 H 0.4613 0.2378 0.1089 0.0313 1.0000 Uiso . . .
H121 H 0.5104 0.1151 0.0000 0.0363 1.0000 Uiso . . .
H131 H 0.3576 0.0429 -0.0444 0.0428 1.0000 Uiso . . .
H141 H 0.1576 0.0906 0.0276 0.0415 1.0000 Uiso . . .
H171 H -0.0229 0.1270 0.1226 0.0441 1.0000 Uiso . . .
H181 H -0.2062 0.2084 0.1925 0.0526 1.0000 Uiso . . .
H191 H -0.2017 0.3636 0.2529 0.0501 1.0000 Uiso . . .
H201 H -0.0202 0.4278 0.2548 0.0399 1.0000 Uiso . . .
H211 H 0.1710 0.0938 0.3054 0.0284 1.0000 Uiso . . .
H221 H 0.2137 -0.0537 0.2289 0.0339 1.0000 Uiso . . .
H231 H 0.4036 -0.1281 0.2046 0.0383 1.0000 Uiso . . .
H241 H 0.5411 -0.0584 0.2678 0.0370 1.0000 Uiso . . .
H271 H 0.6506 0.0130 0.3377 0.0416 1.0000 Uiso . . .
H281 H 0.7439 0.0892 0.4342 0.0481 1.0000 Uiso . . .
H291 H 0.6412 0.2141 0.5303 0.0466 1.0000 Uiso . . .
H301 H 0.4580 0.2719 0.5155 0.0368 1.0000 Uiso . . .
H311 H 0.4434 0.4320 0.3284 0.0351 1.0000 Uiso . . .
H321 H 0.4330 0.5758 0.4087 0.0454 1.0000 Uiso . . .
H331 H 0.2861 0.5799 0.5646 0.0508 1.0000 Uiso . . .
H341 H 0.1619 0.4365 0.6429 0.0426 1.0000 Uiso . . .
H371 H 0.0730 0.2942 0.7087 0.0360 1.0000 Uiso . . .
H381 H -0.0224 0.1322 0.7672 0.0389 1.0000 Uiso . . .
H391 H 0.0192 0.0071 0.6605 0.0372 1.0000 Uiso . . .
H401 H 0.1567 0.0433 0.5003 0.0295 1.0000 Uiso . . .
H411 H 0.0435 0.4720 -0.0649 0.0874 0.5000 Uiso . 1 -1
H412 H 0.0997 0.3608 -0.0564 0.0874 0.5000 Uiso . 1 -1
H421 H -0.0839 0.3589 0.0011 0.0740 0.5000 Uiso . 1 -1
H422 H -0.0927 0.4125 -0.1041 0.0740 0.5000 Uiso . 1 -1
H423 H -0.0364 0.3013 -0.0956 0.0740 0.5000 Uiso . 1 -1
H431 H -0.0840 -0.3936 0.0459 0.0677 0.5000 Uiso . 1 -1
H432 H -0.1386 -0.2908 0.0889 0.0677 0.5000 Uiso . 1 -1
H441 H 0.0529 -0.2756 0.0116 0.0895 0.5000 Uiso . 1 -1
H442 H 0.0765 -0.3707 0.0852 0.0895 0.5000 Uiso . 1 -1
H443 H 0.0219 -0.2679 0.1282 0.0895 0.5000 Uiso . 1 -1

loop_
_atom_site_aniso_label
_atom_site_aniso_U_11
_atom_site_aniso_U_22
_atom_site_aniso_U_33
_atom_site_aniso_U_23
_atom_site_aniso_U_13
_atom_site_aniso_U_12
Co1 0.02235(19) 0.01794(17) 0.01833(18) -0.00394(13) -0.00535(14) 0.00044(13)
Co2 0.02060(18) 0.01708(17) 0.02063(18) -0.00462(13) -0.00719(14) 0.00097(13)
N1 0.0253(11) 0.0173(10) 0.0211(11) -0.0036(8) -0.0058(9) 0.0029(8)
C1 0.0281(14) 0.0242(13) 0.0216(13) -0.0048(11) -0.0049(11) 0.0031(11)
C2 0.0345(16) 0.0295(15) 0.0262(15) -0.0075(12) -0.0058(12) 0.0051(12)
C3 0.0438(18) 0.0192(13) 0.0350(16) -0.0105(12) -0.0106(14) 0.0045(12)
C4 0.0468(18) 0.0212(13) 0.0315(16) -0.0052(12) -0.0095(14) -0.0008(12)
C5 0.0303(14) 0.0206(12) 0.0248(14) -0.0025(10) -0.0058(11) 0.0004(11)
C6 0.0305(14) 0.0227(13) 0.0225(13) -0.0030(11) -0.0067(11) 0.0007(11)
C7 0.0334(16) 0.0235(13) 0.0311(15) 0.0011(12) -0.0056(12) -0.0009(11)
C8 0.0285(15) 0.0319(15) 0.0271(15) 0.0049(12) -0.0037(12) -0.0019(12)
C9 0.0371(17) 0.0399(17) 0.0219(14) -0.0030(12) -0.0057(12) -0.0025(13)
C10 0.0380(16) 0.0290(14) 0.0209(14) -0.0037(11) -0.0044(12) -0.0030(12)
N2 0.0285(12) 0.0243(11) 0.0207(11) -0.0042(9) -0.0080(9) 0.0020(9)
N3 0.0281(12) 0.0213(11) 0.0202(11) -0.0038(9) -0.0079(9) -0.0012(9)
C11 0.0276(14) 0.0248(13) 0.0257(14) -0.0054(11) -0.0047(11) 0.0009(11)
C12 0.0365(16) 0.0261(14) 0.0280(15) -0.0072(12) -0.0055(12) 0.0021(12)
C13 0.0493(19) 0.0285(15) 0.0293(16) -0.0122(12) -0.0102(14) 0.0007(13)
C14 0.0426(18) 0.0293(15) 0.0318(16) -0.0118(12) -0.0149(14) -0.0030(13)
C15 0.0318(15) 0.0239(13) 0.0230(13) -0.0028(11) -0.0105(11) -0.0020(11)
C16 0.0287(14) 0.0293(14) 0.0227(13) -0.0030(11) -0.0116(11) -0.0024(11)
C17 0.0356(17) 0.0453(18) 0.0294(16) -0.0072(14) -0.0130(13) -0.0064(14)
C18 0.0296(16) 0.065(2) 0.0366(18) -0.0058(16) -0.0153(14) -0.0090(15)
C19 0.0285(16) 0.063(2) 0.0332(17) -0.0125(16) -0.0133(13) 0.0072(15)
C20 0.0285(15) 0.0428(18) 0.0287(15) -0.0084(13) -0.0119(12) 0.0054(13)
N4 0.0278(12) 0.0268(12) 0.0204(11) -0.0025(9) -0.0084(9) 0.0021(9)
N5 0.0226(11) 0.0189(10) 0.0195(10) -0.0037(8) -0.0050(9) 0.0018(8)
C21 0.0245(13) 0.0224(13) 0.0242(13) -0.0036(11) -0.0067(11) -0.0016(10)
C22 0.0319(15) 0.0233(13) 0.0296(15) -0.0057(11) -0.0094(12) -0.0038(11)
C23 0.0359(16) 0.0237(14) 0.0362(16) -0.0107(12) -0.0095(13) 0.0038(12)
C24 0.0310(15) 0.0250(14) 0.0365(16) -0.0094(12) -0.0098(13) 0.0054(11)
C25 0.0240(13) 0.0214(13) 0.0256(14) -0.0041(11) -0.0084(11) 0.0020(10)
C26 0.0252(13) 0.0234(13) 0.0259(14) -0.0032(11) -0.0086(11) 0.0023(11)
C27 0.0290(15) 0.0324(15) 0.0425(18) -0.0079(13) -0.0148(13) 0.0071(12)
C28 0.0325(16) 0.0353(16) 0.052(2) -0.0058(15) -0.0244(15) 0.0058(13)
C29 0.0402(18) 0.0331(16) 0.0432(18) -0.0048(14) -0.0254(15) 0.0006(13)
C30 0.0317(15) 0.0279(14) 0.0325(15) -0.0064(12) -0.0154(12) -0.0011(12)
N6 0.0261(12) 0.0200(11) 0.0260(12) -0.0038(9) -0.0096(9) 0.0004(9)
N7 0.0239(11) 0.0229(11) 0.0248(11) -0.0060(9) -0.0101(9) 0.0007(9)
C31 0.0334(15) 0.0234(13) 0.0309(15) -0.0040(11) -0.0124(12) -0.0052(11)
C32 0.0468(19) 0.0259(15) 0.0408(18) -0.0090(13) -0.0165(15) -0.0066(13)
C33 0.061(2) 0.0277(15) 0.0378(18) -0.0133(13) -0.0142(16) -0.0063(15)
C34 0.053(2) 0.0292(15) 0.0247(15) -0.0107(12) -0.0093(14) -0.0012(14)
C35 0.0307(14) 0.0205(12) 0.0252(13) -0.0056(10) -0.0130(11) 0.0012(10)
C36 0.0267(13) 0.0241(13) 0.0222(13) -0.0028(10) -0.0108(11) 0.0030(10)
C37 0.0323(15) 0.0340(15) 0.0237(14) -0.0071(12) -0.0068(12) -0.0003(12)
C38 0.0309(16) 0.0395(17) 0.0268(15) -0.0017(13) -0.0046(12) -0.0048(13)
C39 0.0341(16) 0.0292(15) 0.0298(15) 0.0016(12) -0.0125(12) -0.0038(12)
C40 0.0258(14) 0.0211(12) 0.0269(14) -0.0024(10) -0.0107(11) 0.0000(10)
N8 0.0222(11) 0.0202(10) 0.0244(11) -0.0040(9) -0.0108(9) 0.0045(8)
O1 0.0255(10) 0.0203(9) 0.0262(10) -0.0037(8) -0.0075(8) -0.0003(7)
O2 0.0223(9) 0.0200(9) 0.0248(10) -0.0025(7) -0.0061(7) 0.0020(7)
O3 0.0199(10) 0.0216(9) 0.0229(10) -0.0014(7) -0.0058(8) -0.0015(8)
N9 0.0225(11) 0.0272(12) 0.0280(12) -0.0081(10) -0.0098(10) -0.0001(9)
O4 0.0546(16) 0.0467(15) 0.0407(14) -0.0198(12) -0.0049(12) 0.0178(12)
O5 0.154(4) 0.0382(15) 0.0394(16) -0.0158(13) 0.0046(19) -0.0420(19)
O6 0.0314(12) 0.0472(14) 0.0319(12) 0.0010(10) -0.0068(9) -0.0121(10)

loop_
_atom_type_symbol
_atom_type_scat_dispersion_real
_atom_type_scat_dispersion_imag
_atom_type_scat_Cromer_Mann_a1
_atom_type_scat_Cromer_Mann_b1
_atom_type_scat_Cromer_Mann_a2
_atom_type_scat_Cromer_Mann_b2
_atom_type_scat_Cromer_Mann_a3
_atom_type_scat_Cromer_Mann_b3
_atom_type_scat_Cromer_Mann_a4
_atom_type_scat_Cromer_Mann_b4
_atom_type_scat_Cromer_Mann_c
_atom_type_scat_source
'C ' 0.0033 0.0016 2.3100 20.8439 1.0200 10.2075 1.5886 0.5687 0.8650 51.6512 0.2156 International_Tables_Vol_IV_Table_2.2B
'H ' 0.0000 0.0000 0.4930 10.5109 0.3229 26.1257 0.1402 3.1424 0.0408 57.7998 0.0030 International_Tables_Vol_IV_Table_2.2B
'Co ' 0.3494 0.9721 12.2841 4.2791 7.3409 0.2784 4.0034 13.5359 2.3488 71.1692 1.0118 International_Tables_Vol_IV_Table_2.2B
'N ' 0.0061 0.0033 12.2126 0.0057 3.1322 9.8933 2.0125 28.9975 1.1663 0.5826 -11.5290 International_Tables_Vol_IV_Table_2.2B
'O ' 0.0106 0.0060 3.0485 13.2771 2.2868 5.7011 1.5463 0.3239 0.8670 32.9089 0.2508 International_Tables_Vol_IV_Table_2.2B

loop_
_geom_angle_atom_site_label_1
_geom_angle_atom_site_label_2
_geom_angle_atom_site_label_3
_geom_angle
_geom_angle_publ_flag
N1 Co1 N2 82.28(10) yes
N1 Co1 N3 173.84(9) yes
N2 Co1 N3 91.71(10) yes
N1 Co1 N4 96.68(10) yes
N2 Co1 N4 96.00(10) yes
N3 Co1 N4 82.56(10) yes
N1 Co1 O1 85.81(9) yes
N2 Co1 O1 88.27(9) yes
N3 Co1 O1 95.39(9) yes
N4 Co1 O1 175.30(9) yes
N1 Co1 O3 90.95(9) yes
N2 Co1 O3 171.35(9) yes
N3 Co1 O3 95.16(9) yes
N4 Co1 O3 90.11(9) yes
O1 Co1 O3 85.86(9) yes
N5 Co2 N6 82.35(10) yes
N5 Co2 N7 174.91(10) yes
N6 Co2 N7 92.66(10) yes
N5 Co2 N8 96.85(9) yes
N6 Co2 N8 95.31(10) yes
N7 Co2 N8 82.53(10) yes
N5 Co2 O2 86.69(9) yes
N6 Co2 O2 86.81(9) yes
N7 Co2 O2 94.09(9) yes
N8 Co2 O2 176.08(9) yes
N5 Co2 O3 92.01(9) yes
N6 Co2 O3 171.50(9) yes
N7 Co2 O3 93.06(9) yes
N8 Co2 O3 91.66(9) yes
O2 Co2 O3 86.51(9) yes
Co1 N1 C1 126.57(19) yes
Co1 N1 C5 113.97(18) yes
C1 N1 C5 119.0(2) yes
N1 C1 C2 121.8(3) yes
N1 C1 H11 119.109 no
C2 C1 H11 119.109 no
C1 C2 C3 119.3(3) yes
C1 C2 H21 120.334 no
C3 C2 H21 120.334 no
C2 C3 C4 119.0(3) yes
C2 C3 H31 120.522 no
C4 C3 H31 120.523 no
C3 C4 C5 118.7(3) yes
C3 C4 H41 120.645 no
C5 C4 H41 120.646 no
N1 C5 C4 122.0(3) yes
N1 C5 C6 113.5(2) yes
C4 C5 C6 124.4(3) yes
C5 C6 C7 123.6(3) yes
C5 C6 N2 114.0(2) yes
C7 C6 N2 122.1(3) yes
C6 C7 C8 119.0(3) yes
C6 C7 H71 120.516 no
C8 C7 H71 120.516 no
C7 C8 C9 119.1(3) yes
C7 C8 H81 120.440 no
C9 C8 H81 120.440 no
C8 C9 C10 119.4(3) yes
C8 C9 H91 120.286 no
C10 C9 H91 120.286 no
C9 C10 N2 122.0(3) yes
C9 C10 H101 118.979 no
N2 C10 H101 118.979 no
Co1 N2 C6 113.45(18) yes
Co1 N2 C10 128.1(2) yes
C6 N2 C10 118.4(2) yes
Co1 N3 C11 124.87(19) yes
Co1 N3 C15 114.82(19) yes
C11 N3 C15 119.6(2) yes
N3 C11 C12 121.7(3) yes
N3 C11 H111 119.175 no
C12 C11 H111 119.175 no
C11 C12 C13 119.2(3) yes
C11 C12 H121 120.424 no
C13 C12 H121 120.424 no
C12 C13 C14 119.1(3) yes
C12 C13 H131 120.474 no
C14 C13 H131 120.473 no
C13 C14 C15 119.4(3) yes
C13 C14 H141 120.280 no
C15 C14 H141 120.280 no
N3 C15 C14 121.0(3) yes
N3 C15 C16 114.6(2) yes
C14 C15 C16 124.3(3) yes
C15 C16 C17 124.5(3) yes
C15 C16 N4 114.0(2) yes
C17 C16 N4 121.5(3) yes
C16 C17 C18 119.1(3) yes
C16 C17 H171 120.464 no
C18 C17 H171 120.464 no
C17 C18 C19 118.8(3) yes
C17 C18 H181 120.579 no
C19 C18 H181 120.579 no
C18 C19 C20 119.6(3) yes
C18 C19 H191 120.217 no
C20 C19 H191 120.217 no
C19 C20 N4 122.3(3) yes
C19 C20 H201 118.862 no
N4 C20 H201 118.862 no
Co1 N4 C16 112.77(19) yes
Co1 N4 C20 128.0(2) yes
C16 N4 C20 118.7(3) yes
Co2 N5 C21 127.33(19) yes
Co2 N5 C25 113.05(18) yes
C21 N5 C25 119.2(2) yes
N5 C21 C22 122.2(3) yes
N5 C21 H211 118.924 no
C22 C21 H211 118.924 no
C21 C22 C23 119.0(3) yes
C21 C22 H221 120.520 no
C23 C22 H221 120.520 no
C22 C23 C24 119.3(3) yes
C22 C23 H231 120.366 no
C24 C23 H231 120.366 no
C23 C24 C25 119.0(3) yes
C23 C24 H241 120.477 no
C25 C24 H241 120.477 no
N5 C25 C24 121.4(3) yes
N5 C25 C26 113.7(2) yes
C24 C25 C26 124.8(3) yes
C25 C26 C27 124.4(3) yes
C25 C26 N6 113.7(2) yes
C27 C26 N6 121.8(3) yes
C26 C27 C28 118.8(3) yes
C26 C27 H271 120.582 no
C28 C27 H271 120.582 no
C27 C28 C29 119.5(3) yes
C27 C28 H281 120.261 no
C29 C28 H281 120.262 no
C28 C29 C30 119.0(3) yes
C28 C29 H291 120.476 no
C30 C29 H291 120.476 no
C29 C30 N6 122.0(3) yes
C29 C30 H301 119.025 no
N6 C30 H301 119.024 no
Co2 N6 C26 113.18(19) yes
Co2 N6 C30 127.6(2) yes
C26 N6 C30 118.7(3) yes
Co2 N7 C31 126.1(2) yes
Co2 N7 C35 115.11(18) yes
C31 N7 C35 118.8(2) yes
N7 C31 C32 122.2(3) yes
N7 C31 H311 118.912 no
C32 C31 H311 118.912 no
C31 C32 C33 118.5(3) yes
C31 C32 H321 120.759 no
C33 C32 H321 120.758 no
C32 C33 C34 120.3(3) yes
C32 C33 H331 119.848 no
C34 C33 H331 119.848 no
C33 C34 C35 118.6(3) yes
C33 C34 H341 120.684 no
C35 C34 H341 120.684 no
N7 C35 C34 121.5(3) yes
N7 C35 C36 114.4(2) yes
C34 C35 C36 124.0(3) yes
C35 C36 C37 123.6(3) yes
C35 C36 N8 114.4(2) yes
C37 C36 N8 121.9(3) yes
C36 C37 C38 118.7(3) yes
C36 C37 H371 120.648 no
C38 C37 H371 120.648 no
C37 C38 C39 119.2(3) yes
C37 C38 H381 120.376 no
C39 C38 H381 120.376 no
C38 C39 C40 119.2(3) yes
C38 C39 H391 120.382 no
C40 C39 H391 120.383 no
C39 C40 N8 122.3(3) yes
C39 C40 H401 118.868 no
N8 C40 H401 118.868 no
Co2 N8 C36 113.44(18) yes
Co2 N8 C40 127.97(19) yes
C36 N8 C40 118.6(2) yes
Co1 O1 O2 112.25(14) yes
Co2 O2 O1 112.02(14) yes
Co1 O3 Co2 119.42(12) yes
Co1 O3 H1 121(3) no
Co2 O3 H1 119(3) no
O4 N9 O5 117.3(3) yes
O4 N9 O6 121.7(3) yes
O5 N9 O6 121.0(3) yes
O7 N10 O8 112.7(7) yes
O7 N10 O9 111.2(7) yes
O8 N10 O9 134.5(8) yes
O10 N11 O11 121.6(6) yes
O10 N11 O12 118.1(7) yes
O11 N11 O12 120.3(7) yes
O13 N12 O14 117.4(9) yes
O13 N12 O15 113.7(8) yes
O14 N12 O15 124.2(8) yes
O16 N13 O17 116.7(6) yes
O16 N13 O18 122.5(8) yes
O17 N13 O18 120.6(7) yes
H2 O19 H3 116.267 no
H4 O20 H5 95.016 no
H6 O21 H7 112.023 no
C41 O22 H8 96.042 no
O22 C41 C42 119.6(9) yes
O22 C41 H411 106.869 no
C42 C41 H411 106.874 no
O22 C41 H412 106.869 no
C42 C41 H412 106.873 no
H411 C41 H412 109.467 no
C41 C42 H421 109.466 no
C41 C42 H422 109.466 no
H421 C42 H422 109.476 no
C41 C42 H423 109.466 no
H421 C42 H423 109.477 no
H422 C42 H423 109.476 no
C43 O23 H9 118.592 no
O23 C43 C44 116.1(8) yes
O23 C43 H431 107.780 no
C44 C43 H431 107.778 no
O23 C43 H432 107.780 no
C44 C43 H432 107.778 no
H431 C43 H432 109.466 no
C43 C44 H441 109.468 no
C43 C44 H442 109.467 no
H441 C44 H442 109.474 no
C43 C44 H443 109.468 no
H441 C44 H443 109.476 no
H442 C44 H443 109.476 no

loop_
_geom_bond_atom_site_label_1
_geom_bond_atom_site_label_2
_geom_bond_distance
_geom_bond_publ_flag
Co1 N1 1.942(2) yes
Co1 N2 1.952(2) yes
Co1 N3 1.940(2) yes
Co1 N4 1.995(2) yes
Co1 O1 1.860(2) yes
Co1 O3 1.892(2) yes
Co2 N5 1.943(2) yes
Co2 N6 1.942(2) yes
Co2 N7 1.938(2) yes
Co2 N8 1.990(2) yes
Co2 O2 1.8717(19) yes
Co2 O3 1.894(2) yes
N1 C1 1.341(4) yes
N1 C5 1.348(4) yes
C1 C2 1.384(4) yes
C1 H11 1.000 no
C2 C3 1.387(4) yes
C2 H21 1.000 no
C3 C4 1.385(4) yes
C3 H31 1.000 no
C4 C5 1.389(4) yes
C4 H41 1.000 no
C5 C6 1.468(4) yes
C6 C7 1.390(4) yes
C6 N2 1.358(4) yes
C7 C8 1.381(5) yes
C7 H71 1.000 no
C8 C9 1.382(5) yes
C8 H81 1.000 no
C9 C10 1.386(4) yes
C9 H91 1.000 no
C10 N2 1.346(4) yes
C10 H101 1.000 no
N3 C11 1.341(4) yes
N3 C15 1.353(4) yes
C11 C12 1.388(4) yes
C11 H111 1.000 no
C12 C13 1.384(5) yes
C12 H121 1.000 no
C13 C14 1.383(5) yes
C13 H131 1.000 no
C14 C15 1.389(4) yes
C14 H141 1.000 no
C15 C16 1.467(4) yes
C16 C17 1.392(4) yes
C16 N4 1.360(4) yes
C17 C18 1.393(5) yes
C17 H171 1.000 no
C18 C19 1.375(6) yes
C18 H181 1.000 no
C19 C20 1.386(5) yes
C19 H191 1.000 no
C20 N4 1.341(4) yes
C20 H201 1.000 no
N5 C21 1.337(4) yes
N5 C25 1.361(4) yes
C21 C22 1.386(4) yes
C21 H211 1.000 no
C22 C23 1.388(4) yes
C22 H221 1.000 no
C23 C24 1.385(4) yes
C23 H231 1.000 no
C24 C25 1.390(4) yes
C24 H241 1.000 no
C25 C26 1.465(4) yes
C26 C27 1.387(4) yes
C26 N6 1.355(4) yes
C27 C28 1.386(5) yes
C27 H271 1.000 no
C28 C29 1.383(5) yes
C28 H281 1.000 no
C29 C30 1.381(4) yes
C29 H291 1.000 no
C30 N6 1.353(4) yes
C30 H301 1.000 no
N7 C31 1.351(4) yes
N7 C35 1.355(4) yes
C31 C32 1.385(4) yes
C31 H311 1.000 no
C32 C33 1.377(5) yes
C32 H321 1.000 no
C33 C34 1.378(5) yes
C33 H331 1.000 no
C34 C35 1.392(4) yes
C34 H341 1.000 no
C35 C36 1.470(4) yes
C36 C37 1.388(4) yes
C36 N8 1.354(4) yes
C37 C38 1.390(5) yes
C37 H371 1.000 no
C38 C39 1.375(5) yes
C38 H381 1.000 no
C39 C40 1.384(4) yes
C39 H391 1.000 no
C40 N8 1.342(4) yes
C40 H401 1.000 no
O1 O2 1.412(3) yes
O3 H1 0.70(4) no
N9 O4 1.245(3) yes
N9 O5 1.231(4) yes
N9 O6 1.233(3) yes
N10 O7 1.258(9) yes
N10 O8 1.272(9) yes
N10 O9 1.238(10) yes
N11 O10 1.302(9) yes
N11 O11 1.244(9) yes
N11 O12 1.249(7) yes
N12 O13 1.263(11) yes
N12 O14 1.212(9) yes
N12 O15 1.178(10) yes
N13 O16 1.222(9) yes
N13 O17 1.215(9) yes
N13 O18 1.254(9) yes
O19 H2 0.850 no
O19 H3 0.850 no
O20 H4 0.850 no
O20 H5 0.850 no
O21 H6 0.850 no
O21 H7 0.850 no
O22 C41 1.399(11) yes
O22 H8 0.850 no
C41 C42 1.242(12) yes
C41 H411 1.000 no
C41 H412 1.000 no
C42 H421 1.000 no
C42 H422 1.000 no
C42 H423 1.000 no
O23 C43 1.404(10) yes
O23 H9 0.850 no
C43 C44 1.358(12) yes
C43 H431 1.000 no
C43 H432 1.000 no
C44 H441 1.000 no
C44 H442 1.000 no
C44 H443 1.000 no

loop_
_geom_hbond_atom_site_label_D
_geom_hbond_atom_site_label_H
_geom_hbond_atom_site_label_A
_geom_hbond_distance_DH
_geom_hbond_distance_HA
_geom_hbond_distance_DA
_geom_hbond_angle_DHA
_geom_hbond_publ_flag
O3 H1 O4 0.70(4) 2.23(4) 2.895(4) 157(4) yes
O3 H1 O5 0.70(4) 2.42(4) 3.045(5) 149(4) yes
O19 H2 O8 0.85 2.17 3.022(11) 180 no
O19 H3 O12 0.85 1.99 2.842(9) 180 no
O20 H4 O12 0.85 1.89 2.744(8) 180 no
O20 H5 O18 0.85 1.88 2.734(10) 180 no
O21 H6 O20 0.85 1.95 2.804(10) 180 no
O21 H7 O14 0.85 2.02 2.873(11) 180 no
O22 H8 O8 0.85 2.09 2.944(12) 180 no
O23 H9 O13 0.85 2.07 2.923(13) 180 no
